data_7018819
loop_
_publ_author_name
'Mart\'in, Carmen'
'Sierra, Marta'
'Alvarez, Eleuterio'
'Belderrain, Tom\'as R'
'P\'erez, Pedro J'

_publ_section_title
;
 Hydrotris(3-mesitylpyrazolyl)borato-copper(i) alkyne complexes:
 synthesis, structural characterization and rationalization of their
 activities as alkyne cyclopropenation catalysts.
;
_journal_issue 17
_journal_name_full 'Dalton transactions (Cambridge, England : 2003)'
_journal_page_first 5319
_journal_page_last 5325
_journal_paper_doi 10.1039/c2dt11951j
_journal_volume 41
_journal_year 2012
_chemical_formula_moiety '4(C41 H46 B Cu N6 O2), C H2 Cl2'
_chemical_formula_sum 'C165 H186 B4 Cl2 Cu4 N24 O8'
_chemical_formula_weight 3001.68
_chemical_name_systematic
;
?
;
_space_group_IT_number 2
_symmetry_cell_setting triclinic
_symmetry_space_group_name_Hall '-P 1'
_symmetry_space_group_name_H-M 'P -1'
_atom_sites_solution_hydrogens geom
_atom_sites_solution_primary direct
_atom_sites_solution_secondary difmap
_audit_creation_method SHELXL-97
_cell_angle_alpha 97.899(2)
_cell_angle_beta 91.176(2)
_cell_angle_gamma 93.499(2)
_cell_formula_units_Z 1
_cell_length_a 9.0009(7)
_cell_length_b 11.2392(9)
_cell_length_c 38.765(3)
_cell_measurement_reflns_used 9987
_cell_measurement_temperature 100(2)
_cell_measurement_theta_max 29.12
_cell_measurement_theta_min 2.24
_cell_volume 3875.5(5)
_computing_cell_refinement 'APEX2 Software Suite'
_computing_data_collection 'APEX2 Software Suite (Bruker, 2005)'
_computing_data_reduction 'APEX2 Software Suite'
_computing_molecular_graphics 'SHELXTL (Sheldrick, 1997b)'
_computing_publication_material SHELXTL
_computing_structure_refinement 'SHELXL97 (Sheldrick, 1997a)'
_computing_structure_solution 'SIR2002 (Burla et al., 2003)'
_diffrn_ambient_temperature 100(2)
_diffrn_detector_area_resol_mean 8.26
_diffrn_measured_fraction_theta_full 0.987
_diffrn_measured_fraction_theta_max 0.987
_diffrn_measurement_device_type
;
Bruker-Nonius X8kappa APEX II CCD area detector
;
_diffrn_measurement_method 'phi and omega scans with narrow frames'
_diffrn_radiation_monochromator graphite
_diffrn_radiation_source 'fine-focus sealed tube'
_diffrn_radiation_type MoK\a
_diffrn_radiation_wavelength 0.71073
_diffrn_reflns_av_R_equivalents 0.0544
_diffrn_reflns_av_sigmaI/netI 0.0680
_diffrn_reflns_limit_h_max 12
_diffrn_reflns_limit_h_min -12
_diffrn_reflns_limit_k_max 16
_diffrn_reflns_limit_k_min -16
_diffrn_reflns_limit_l_max 55
_diffrn_reflns_limit_l_min -55
_diffrn_reflns_number 55916
_diffrn_reflns_theta_full 30.72
_diffrn_reflns_theta_max 30.72
_diffrn_reflns_theta_min 1.59
_diffrn_standards_decay_% 0
_exptl_absorpt_coefficient_mu 0.641
_exptl_absorpt_correction_T_max 0.8825
_exptl_absorpt_correction_T_min 0.8309
_exptl_absorpt_correction_type multi-scan
_exptl_absorpt_process_details
;
APEX2 Software Suite; Bruker 2005.
;
_exptl_crystal_colour colourless
_exptl_crystal_density_diffrn 1.286
_exptl_crystal_density_method 'not measured'
_exptl_crystal_description prism
_exptl_crystal_F_000 1578
_exptl_crystal_size_max 0.30
_exptl_crystal_size_mid 0.25
_exptl_crystal_size_min 0.20
_refine_diff_density_max 1.059
_refine_diff_density_min -0.935
_refine_diff_density_rms 0.093
_refine_ls_extinction_method none
_refine_ls_goodness_of_fit_ref 1.087
_refine_ls_hydrogen_treatment mixed
_refine_ls_matrix_type full
_refine_ls_number_parameters 1000
_refine_ls_number_reflns 23921
_refine_ls_number_restraints 74
_refine_ls_restrained_S_all 1.085
_refine_ls_R_factor_all 0.1021
_refine_ls_R_factor_gt 0.0776
_refine_ls_shift/su_max 0.000
_refine_ls_shift/su_mean 0.000
_refine_ls_structure_factor_coef Fsqd
_refine_ls_weighting_details 'calc w=1/[\s^2^(Fo^2^)+(0.0548P)^2^+13.7273P] where P=(Fo^2^+2Fc^2^)/3'
_refine_ls_weighting_scheme calc
_refine_ls_wR_factor_gt 0.1802
_refine_ls_wR_factor_ref 0.1900
_reflns_number_gt 12812
_reflns_number_total 23921
_reflns_threshold_expression >2sigma(I)
_cod_data_source_file c2dt11951j.txt
_cod_data_source_block ea07210a2
_cod_depositor_comments
;
The following automatic conversions were performed:

'_symmetry_cell_setting' value 'Triclinic' changed to 'triclinic'
according to /home/saulius/struct/CIF-dictionaries/cif_core.dic
dictionary named 'cif_core.dic' version 2.4.1 from 2010-06-29.

Automatic conversion script
Id: cif_fix_values 1715 2011-07-08 13:25:40Z adriana 
;
_cod_original_sg_symbol_H-M P-1
_cod_database_code 7018819

loop_
_symmetry_equiv_pos_as_xyz
'x, y, z'
'-x, -y, -z'

loop_
_atom_site_label
_atom_site_type_symbol
_atom_site_fract_x
_atom_site_fract_y
_atom_site_fract_z
_atom_site_U_iso_or_equiv
_atom_site_adp_type
_atom_site_occupancy
_atom_site_symmetry_multiplicity
_atom_site_calc_flag
_atom_site_refinement_flags
_atom_site_disorder_assembly
_atom_site_disorder_group
Cu1 Cu 0.17725(6) 0.65794(4) 0.149730(14) 0.02017(12) Uani 1 1 d . . .
O1 O 0.2766(5) 0.9205(3) 0.10426(11) 0.0439(10) Uani 1 1 d . A .
N1 N -0.0340(4) 0.6942(3) 0.14109(9) 0.0185(7) Uani 1 1 d . . .
N2 N -0.1299(4) 0.6815(3) 0.16731(9) 0.0177(7) Uani 1 1 d . . .
N3 N 0.1219(4) 0.5127(3) 0.17255(9) 0.0177(7) Uani 1 1 d . . .
N4 N -0.0019(4) 0.5194(3) 0.19239(9) 0.0176(7) Uani 1 1 d . . .
N5 N 0.1671(4) 0.7646(3) 0.20447(9) 0.0183(7) Uani 1 1 d . . .
N6 N 0.0383(4) 0.7346(3) 0.22043(9) 0.0177(7) Uani 1 1 d . . .
C1 C -0.1139(5) 0.7247(4) 0.11442(11) 0.0198(8) Uani 1 1 d . . .
C2 C -0.2626(5) 0.7310(4) 0.12363(12) 0.0241(9) Uani 1 1 d . . .
H2 H -0.3434 0.7501 0.1097 0.029 Uiso 1 1 calc R . .
C3 C -0.2682(5) 0.7037(4) 0.15700(12) 0.0236(9) Uani 1 1 d . . .
H3 H -0.3547 0.7010 0.1706 0.028 Uiso 1 1 calc R . .
C4 C -0.0462(4) 0.7426(4) 0.08083(11) 0.0211(8) Uani 1 1 d . . .
C5 C 0.0066(5) 0.6453(4) 0.05928(12) 0.0258(9) Uani 1 1 d . . .
C6 C 0.0674(6) 0.6649(4) 0.02761(12) 0.0306(10) Uani 1 1 d . . .
H6 H 0.1066 0.5994 0.0133 0.037 Uiso 1 1 calc R . .
C7 C 0.0723(6) 0.7772(4) 0.01641(12) 0.0296(10) Uani 1 1 d . . .
C8 C 0.0184(5) 0.8724(4) 0.03834(12) 0.0277(9) Uani 1 1 d . . .
H8 H 0.0218 0.9500 0.0312 0.033 Uiso 1 1 calc R . .
C9 C -0.0397(5) 0.8569(4) 0.07017(12) 0.0244(9) Uani 1 1 d . . .
C10 C -0.0003(6) 0.5198(4) 0.06948(13) 0.0328(11) Uani 1 1 d . . .
H10A H 0.0176 0.4613 0.0490 0.049 Uiso 1 1 calc R . .
H10B H -0.0990 0.5012 0.0784 0.049 Uiso 1 1 calc R . .
H10C H 0.0759 0.5156 0.0876 0.049 Uiso 1 1 calc R . .
C11 C 0.1330(7) 0.7951(5) -0.01858(14) 0.0447(14) Uani 1 1 d . . .
H11A H 0.2093 0.7380 -0.0248 0.067 Uiso 1 1 calc R . .
H11B H 0.1772 0.8775 -0.0175 0.067 Uiso 1 1 calc R . .
H11C H 0.0521 0.7817 -0.0363 0.067 Uiso 1 1 calc R . .
C12 C -0.0898(6) 0.9642(4) 0.09394(13) 0.0321(10) Uani 1 1 d . . .
H12A H -0.0221 0.9818 0.1144 0.048 Uiso 1 1 calc R . .
H12B H -0.1910 0.9462 0.1015 0.048 Uiso 1 1 calc R . .
H12C H -0.0889 1.0342 0.0814 0.048 Uiso 1 1 calc R . .
C13 C 0.1685(4) 0.4021(3) 0.17216(11) 0.0177(8) Uani 1 1 d . . .
C14 C 0.0735(4) 0.3361(4) 0.19165(11) 0.0203(8) Uani 1 1 d . . .
H14 H 0.0801 0.2548 0.1955 0.024 Uiso 1 1 calc R . .
C15 C -0.0317(5) 0.4137(4) 0.20412(11) 0.0203(8) Uani 1 1 d . . .
H15 H -0.1117 0.3957 0.2185 0.024 Uiso 1 1 calc R . .
C16 C 0.3091(5) 0.3668(3) 0.15533(11) 0.0188(8) Uani 1 1 d . . .
C17 C 0.4457(4) 0.4115(4) 0.17166(11) 0.0198(8) Uani 1 1 d . . .
C18 C 0.5772(5) 0.3791(4) 0.15602(12) 0.0238(9) Uani 1 1 d . . .
H18 H 0.6693 0.4104 0.1671 0.029 Uiso 1 1 calc R . .
C19 C 0.5788(5) 0.3026(4) 0.12472(12) 0.0272(9) Uani 1 1 d . . .
C20 C 0.4416(6) 0.2583(4) 0.10911(12) 0.0273(10) Uani 1 1 d . . .
H20 H 0.4401 0.2054 0.0877 0.033 Uiso 1 1 calc R . .
C21 C 0.3077(5) 0.2888(4) 0.12373(12) 0.0239(9) Uani 1 1 d . . .
C22 C 0.4514(5) 0.4935(4) 0.20598(12) 0.0278(10) Uani 1 1 d . . .
H22A H 0.5555 0.5144 0.2135 0.042 Uiso 1 1 calc R . .
H22B H 0.4006 0.4523 0.2235 0.042 Uiso 1 1 calc R . .
H22C H 0.4020 0.5670 0.2032 0.042 Uiso 1 1 calc R . .
C23 C 0.7230(6) 0.2674(5) 0.10872(15) 0.0387(12) Uani 1 1 d . . .
H23A H 0.8064 0.3070 0.1234 0.058 Uiso 1 1 calc R . .
H23B H 0.7285 0.2923 0.0855 0.058 Uiso 1 1 calc R . .
H23C H 0.7281 0.1799 0.1068 0.058 Uiso 1 1 calc R . .
C24 C 0.1619(5) 0.2374(4) 0.10580(13) 0.0317(10) Uani 1 1 d . . .
H24A H 0.1147 0.3004 0.0951 0.048 Uiso 1 1 calc R . .
H24B H 0.0956 0.2080 0.1229 0.048 Uiso 1 1 calc R . .
H24C H 0.1812 0.1707 0.0877 0.048 Uiso 1 1 calc R . .
C25 C 0.2419(4) 0.8479(3) 0.22756(10) 0.0170(7) Uani 1 1 d . . .
C26 C 0.1615(5) 0.8731(3) 0.25802(10) 0.0188(8) Uani 1 1 d . . .
H26 H 0.1889 0.9292 0.2781 0.023 Uiso 1 1 calc R . .
C27 C 0.0333(5) 0.7981(3) 0.25220(11) 0.0188(8) Uani 1 1 d . . .
H27 H -0.0451 0.7925 0.2681 0.023 Uiso 1 1 calc R . .
C28 C 0.3849(5) 0.9071(3) 0.21837(10) 0.0183(8) Uani 1 1 d . . .
C29 C 0.3818(5) 0.9942(4) 0.19573(11) 0.0215(8) Uani 1 1 d . . .
C30 C 0.5153(5) 1.0533(4) 0.18797(12) 0.0272(10) Uani 1 1 d . . .
H30 H 0.5135 1.1129 0.1728 0.033 Uiso 1 1 calc R . .
C31 C 0.6507(5) 1.0267(4) 0.20196(12) 0.0279(10) Uani 1 1 d . . .
C32 C 0.6511(5) 0.9398(4) 0.22414(12) 0.0244(9) Uani 1 1 d . . .
H32 H 0.7435 0.9211 0.2337 0.029 Uiso 1 1 calc R . .
C33 C 0.5208(4) 0.8791(3) 0.23285(11) 0.0186(8) Uani 1 1 d . . .
C34 C 0.2354(5) 1.0289(4) 0.18199(12) 0.0283(10) Uani 1 1 d . . .
H34A H 0.2529 1.0963 0.1687 0.042 Uiso 1 1 calc R . .
H34B H 0.1713 1.0530 0.2015 0.042 Uiso 1 1 calc R . .
H34C H 0.1867 0.9601 0.1668 0.042 Uiso 1 1 calc R . .
C35 C 0.7945(6) 1.0914(5) 0.19353(15) 0.0438(14) Uani 1 1 d . . .
H35A H 0.8444 1.1310 0.2152 0.066 Uiso 1 1 calc R . .
H35B H 0.7731 1.1519 0.1785 0.066 Uiso 1 1 calc R . .
H35C H 0.8594 1.0332 0.1815 0.066 Uiso 1 1 calc R . .
C36 C 0.5282(5) 0.7887(4) 0.25813(12) 0.0242(9) Uani 1 1 d . . .
H36A H 0.6208 0.7474 0.2550 0.036 Uiso 1 1 calc R . .
H36B H 0.4429 0.7297 0.2537 0.036 Uiso 1 1 calc R . .
H36C H 0.5257 0.8304 0.2820 0.036 Uiso 1 1 calc R . .
C37 C 0.3738(5) 0.6401(4) 0.13018(13) 0.0280(10) Uani 1 1 d D . .
H37 H 0.454(4) 0.591(4) 0.1337(13) 0.034 Uiso 1 1 d D . .
C38 C 0.3201(5) 0.7260(4) 0.11853(12) 0.0247(9) Uani 1 1 d . A .
C39 C 0.3306(5) 0.8256(5) 0.09792(13) 0.0314(11) Uani 1 1 d D . .
O2A O 0.4335(11) 0.8160(9) 0.0746(3) 0.034(2) Uani 0.50 1 d PDU A 1
C40A C 0.4597(13) 0.9187(10) 0.0561(3) 0.039(3) Uani 0.50 1 d PDU A 1
H40A H 0.5095 0.9878 0.0715 0.047 Uiso 0.50 1 calc PR A 1
H40B H 0.3652 0.9437 0.0467 0.047 Uiso 0.50 1 calc PR A 1
C41A C 0.5627(14) 0.8715(15) 0.0261(4) 0.061(4) Uani 0.50 1 d PDU A 1
H41A H 0.6262 0.8121 0.0340 0.091 Uiso 0.50 1 calc PR A 1
H41B H 0.6252 0.9389 0.0196 0.091 Uiso 0.50 1 calc PR A 1
H41C H 0.5015 0.8338 0.0059 0.091 Uiso 0.50 1 calc PR A 1
O2B O 0.3972(12) 0.7765(9) 0.0666(3) 0.036(2) Uani 0.50 1 d PDU A 2
C40B C 0.4258(13) 0.8584(13) 0.0411(3) 0.045(3) Uani 0.50 1 d PDU A 2
H40C H 0.3450 0.9145 0.0414 0.054 Uiso 0.50 1 calc PR A 2
H40D H 0.4269 0.8119 0.0175 0.054 Uiso 0.50 1 calc PR A 2
C41B C 0.5728(16) 0.9290(14) 0.0491(5) 0.066(4) Uani 0.50 1 d PDU A 2
H41D H 0.5671 0.9830 0.0711 0.099 Uiso 0.50 1 calc PR A 2
H41E H 0.5957 0.9765 0.0303 0.099 Uiso 0.50 1 calc PR A 2
H41F H 0.6512 0.8734 0.0512 0.099 Uiso 0.50 1 calc PR A 2
B1 B -0.0753(5) 0.6400(4) 0.20134(12) 0.0179(8) Uani 1 1 d . . .
H1 H -0.1618 0.6286 0.2166 0.022 Uiso 1 1 calc R . .
Cu2 Cu 0.17339(5) 0.20616(4) 0.370826(13) 0.01722(11) Uani 1 1 d . . .
O3 O 0.1199(4) 0.5234(3) 0.36933(8) 0.0247(6) Uani 1 1 d . . .
O4 O -0.0461(3) 0.5143(2) 0.41187(8) 0.0242(6) Uani 1 1 d . . .
N7 N 0.2064(4) 0.0306(3) 0.36746(9) 0.0170(6) Uani 1 1 d . . .
N8 N 0.3313(4) -0.0057(3) 0.35081(9) 0.0171(6) Uani 1 1 d . . .
N9 N 0.2365(4) 0.2127(3) 0.32072(9) 0.0170(6) Uani 1 1 d . . .
N10 N 0.3610(4) 0.1534(3) 0.31116(9) 0.0167(6) Uani 1 1 d . . .
N11 N 0.4054(4) 0.2537(3) 0.38676(9) 0.0181(7) Uani 1 1 d . . .
N12 N 0.5017(4) 0.1815(3) 0.36844(9) 0.0163(6) Uani 1 1 d . . .
C42 C 0.1314(4) -0.0694(3) 0.37510(10) 0.0165(7) Uani 1 1 d . . .
C43 C 0.2090(5) -0.1711(3) 0.36345(11) 0.0201(8) Uani 1 1 d . . .
H43 H 0.1821 -0.2527 0.3656 0.024 Uiso 1 1 calc R . .
C44 C 0.3337(5) -0.1258(3) 0.34811(11) 0.0190(8) Uani 1 1 d . . .
H44 H 0.4090 -0.1723 0.3374 0.023 Uiso 1 1 calc R . .
C45 C -0.0113(4) -0.0605(3) 0.39352(10) 0.0158(7) Uani 1 1 d . . .
C46 C -0.1462(5) -0.0935(3) 0.37523(11) 0.0186(8) Uani 1 1 d . . .
C47 C -0.2799(5) -0.0773(4) 0.39267(12) 0.0230(9) Uani 1 1 d . . .
H47 H -0.3716 -0.0999 0.3802 0.028 Uiso 1 1 calc R . .
C48 C -0.2823(5) -0.0296(4) 0.42737(12) 0.0249(9) Uani 1 1 d . . .
C49 C -0.1471(5) -0.0002(4) 0.44534(11) 0.0226(9) Uani 1 1 d . . .
H49 H -0.1472 0.0316 0.4693 0.027 Uiso 1 1 calc R . .
C50 C -0.0115(5) -0.0157(3) 0.42928(11) 0.0186(8) Uani 1 1 d . . .
C51 C -0.1499(5) -0.1472(4) 0.33718(12) 0.0282(10) Uani 1 1 d . . .
H51A H -0.0669 -0.1107 0.3255 0.042 Uiso 1 1 calc R . .
H51B H -0.2443 -0.1315 0.3262 0.042 Uiso 1 1 calc R . .
H51C H -0.1407 -0.2343 0.3353 0.042 Uiso 1 1 calc R . .
C52 C -0.4273(6) -0.0139(5) 0.44512(16) 0.0407(13) Uani 1 1 d . . .
H52A H -0.4083 0.0201 0.4696 0.061 Uiso 1 1 calc R . .
H52B H -0.4828 -0.0923 0.4439 0.061 Uiso 1 1 calc R . .
H52C H -0.4858 0.0406 0.4335 0.061 Uiso 1 1 calc R . .
C53 C 0.1346(5) 0.0159(4) 0.44939(12) 0.0277(9) Uani 1 1 d . . .
H53A H 0.1150 0.0499 0.4734 0.041 Uiso 1 1 calc R . .
H53B H 0.1941 0.0752 0.4383 0.041 Uiso 1 1 calc R . .
H53C H 0.1893 -0.0568 0.4495 0.041 Uiso 1 1 calc R . .
C54 C 0.1922(4) 0.2619(3) 0.29293(10) 0.0176(8) Uani 1 1 d . . .
C55 C 0.2901(5) 0.2356(4) 0.26547(11) 0.0216(8) Uani 1 1 d . . .
H55 H 0.2857 0.2606 0.2431 0.026 Uiso 1 1 calc R . .
C56 C 0.3930(4) 0.1662(3) 0.27803(10) 0.0183(8) Uani 1 1 d . . .
H56 H 0.4735 0.1327 0.2655 0.022 Uiso 1 1 calc R . .
C57 C 0.0533(4) 0.3266(3) 0.29379(10) 0.0174(7) Uani 1 1 d . . .
C58 C 0.0567(5) 0.4511(4) 0.29210(10) 0.0192(8) Uani 1 1 d . . .
C59 C -0.0761(5) 0.5080(4) 0.29351(11) 0.0228(9) Uani 1 1 d . . .
H59 H -0.0736 0.5921 0.2925 0.027 Uiso 1 1 calc R . .
C60 C -0.2124(5) 0.4461(4) 0.29634(11) 0.0218(8) Uani 1 1 d . . .
C61 C -0.2147(5) 0.3233(4) 0.29770(11) 0.0231(9) Uani 1 1 d . . .
H61 H -0.3074 0.2799 0.2997 0.028 Uiso 1 1 calc R . .
C62 C -0.0846(4) 0.2619(4) 0.29622(11) 0.0201(8) Uani 1 1 d . . .
C63 C 0.2007(5) 0.5249(4) 0.28904(12) 0.0251(9) Uani 1 1 d . . .
H63A H 0.2257 0.5208 0.2644 0.038 Uiso 1 1 calc R . .
H63B H 0.2807 0.4930 0.3019 0.038 Uiso 1 1 calc R . .
H63C H 0.1889 0.6089 0.2988 0.038 Uiso 1 1 calc R . .
C64 C -0.3555(5) 0.5100(4) 0.29815(13) 0.0309(10) Uani 1 1 d . . .
H64A H -0.3451 0.5800 0.3163 0.046 Uiso 1 1 calc R . .
H64B H -0.4373 0.4548 0.3037 0.046 Uiso 1 1 calc R . .
H64C H -0.3768 0.5366 0.2756 0.046 Uiso 1 1 calc R . .
C65 C -0.0932(5) 0.1281(4) 0.29772(13) 0.0272(9) Uani 1 1 d . . .
H65A H -0.0565 0.1132 0.3206 0.041 Uiso 1 1 calc R . .
H65B H -0.0319 0.0883 0.2796 0.041 Uiso 1 1 calc R . .
H65C H -0.1969 0.0960 0.2940 0.041 Uiso 1 1 calc R . .
C66 C 0.4894(5) 0.3365(3) 0.40785(11) 0.0191(8) Uani 1 1 d . . .
C67 C 0.6403(4) 0.3184(4) 0.40334(12) 0.0220(9) Uani 1 1 d . . .
H67 H 0.7230 0.3642 0.4151 0.026 Uiso 1 1 calc R . .
C68 C 0.6429(4) 0.2197(3) 0.37807(11) 0.0191(8) Uani 1 1 d . . .
H68 H 0.7297 0.1844 0.3690 0.023 Uiso 1 1 calc R . .
C69 C 0.4194(4) 0.4341(3) 0.43072(11) 0.0194(8) Uani 1 1 d . . .
C70 C 0.3636(5) 0.4159(4) 0.46277(12) 0.0238(9) Uani 1 1 d . . .
C71 C 0.2975(6) 0.5097(4) 0.48339(12) 0.0283(10) Uani 1 1 d . . .
H71 H 0.2592 0.4966 0.5053 0.034 Uiso 1 1 calc R . .
C72 C 0.2872(6) 0.6208(4) 0.47235(13) 0.0326(11) Uani 1 1 d . . .
C73 C 0.3479(6) 0.6391(4) 0.44048(12) 0.0303(10) Uani 1 1 d . . .
H73 H 0.3443 0.7159 0.4330 0.036 Uiso 1 1 calc R . .
C74 C 0.4135(5) 0.5478(4) 0.41940(11) 0.0233(9) Uani 1 1 d . . .
C75 C 0.3713(6) 0.2964(4) 0.47627(13) 0.0322(11) Uani 1 1 d . . .
H75A H 0.2713 0.2564 0.4756 0.048 Uiso 1 1 calc R . .
H75B H 0.4111 0.3099 0.5003 0.048 Uiso 1 1 calc R . .
H75C H 0.4366 0.2455 0.4616 0.048 Uiso 1 1 calc R . .
C76 C 0.2174(8) 0.7218(5) 0.49519(15) 0.0477(15) Uani 1 1 d . . .
H76A H 0.2516 0.7234 0.5194 0.072 Uiso 1 1 calc R . .
H76B H 0.1087 0.7083 0.4936 0.072 Uiso 1 1 calc R . .
H76C H 0.2466 0.7988 0.4873 0.072 Uiso 1 1 calc R . .
C77 C 0.4732(6) 0.5701(4) 0.38490(13) 0.0325(10) Uani 1 1 d . . .
H77A H 0.4739 0.6563 0.3831 0.049 Uiso 1 1 calc R . .
H77B H 0.4098 0.5248 0.3661 0.049 Uiso 1 1 calc R . .
H77C H 0.5749 0.5439 0.3829 0.049 Uiso 1 1 calc R . .
C78 C 0.0132(5) 0.2482(4) 0.40273(13) 0.0252(9) Uani 1 1 d D . .
H78 H -0.039(5) 0.188(3) 0.4139(12) 0.030 Uiso 1 1 d D . .
C79 C 0.0544(4) 0.3382(4) 0.39073(11) 0.0189(8) Uani 1 1 d . . .
C80 C 0.0504(5) 0.4677(4) 0.38849(11) 0.0198(8) Uani 1 1 d . . .
C81 C -0.0664(6) 0.6418(4) 0.41266(13) 0.0293(10) Uani 1 1 d . . .
H81A H -0.1116 0.6577 0.3904 0.035 Uiso 1 1 calc R . .
H81B H 0.0301 0.6893 0.4168 0.035 Uiso 1 1 calc R . .
C82 C -0.1694(6) 0.6734(4) 0.44243(14) 0.0332(11) Uani 1 1 d . . .
H82A H -0.2643 0.6256 0.4378 0.050 Uiso 1 1 calc R . .
H82B H -0.1872 0.7592 0.4446 0.050 Uiso 1 1 calc R . .
H82C H -0.1235 0.6558 0.4641 0.050 Uiso 1 1 calc R . .
B2 B 0.4436(5) 0.0873(4) 0.33765(11) 0.0159(8) Uani 1 1 d . . .
H2A H 0.5286 0.0456 0.3263 0.019 Uiso 1 1 calc R . .
Cl1 Cl 0.5835(3) 0.4636(3) 0.04407(9) 0.0579(8) Uani 0.50 1 d P . .
Cl2 Cl 0.2973(4) 0.3414(4) 0.01986(9) 0.0635(9) Uani 0.50 1 d P . .
C83 C 0.3990(15) 0.4601(11) 0.0446(3) 0.052(3) Uani 0.50 1 d P . .
H83A H 0.3678 0.5356 0.0370 0.062 Uiso 0.50 1 calc PR . .
H83B H 0.3695 0.4613 0.0691 0.062 Uiso 0.50 1 calc PR . .

loop_
_atom_site_aniso_label
_atom_site_aniso_U_11
_atom_site_aniso_U_22
_atom_site_aniso_U_33
_atom_site_aniso_U_23
_atom_site_aniso_U_13
_atom_site_aniso_U_12
Cu1 0.0145(2) 0.0210(2) 0.0264(3) 0.00743(19) 0.0036(2) 0.00218(19)
O1 0.044(2) 0.0272(18) 0.062(3) 0.0155(17) -0.0095(19) 0.0020(17)
N1 0.0141(15) 0.0202(16) 0.0211(16) 0.0025(12) 0.0012(13) 0.0007(13)
N2 0.0110(15) 0.0206(16) 0.0222(17) 0.0048(13) 0.0001(13) 0.0018(13)
N3 0.0140(15) 0.0160(15) 0.0243(17) 0.0059(12) 0.0024(13) 0.0036(13)
N4 0.0117(15) 0.0198(16) 0.0211(17) 0.0032(12) 0.0015(13) -0.0012(13)
N5 0.0143(15) 0.0194(16) 0.0209(16) 0.0017(12) 0.0006(13) 0.0009(13)
N6 0.0142(15) 0.0181(15) 0.0204(16) 0.0010(12) 0.0024(13) 0.0021(13)
C1 0.0148(18) 0.0201(19) 0.025(2) 0.0031(15) 0.0010(16) 0.0013(15)
C2 0.0143(19) 0.030(2) 0.030(2) 0.0110(17) -0.0013(17) 0.0013(17)
C3 0.0137(18) 0.025(2) 0.034(2) 0.0072(17) -0.0008(17) 0.0033(16)
C4 0.0141(18) 0.028(2) 0.022(2) 0.0085(15) -0.0026(15) -0.0010(16)
C5 0.025(2) 0.029(2) 0.023(2) 0.0059(16) -0.0025(17) 0.0003(18)
C6 0.034(3) 0.034(2) 0.025(2) 0.0054(18) 0.003(2) 0.006(2)
C7 0.030(2) 0.037(3) 0.023(2) 0.0096(18) -0.0003(19) 0.003(2)
C8 0.027(2) 0.025(2) 0.033(2) 0.0105(17) -0.0001(19) 0.0005(18)
C9 0.021(2) 0.026(2) 0.027(2) 0.0071(16) -0.0023(17) 0.0006(17)
C10 0.042(3) 0.024(2) 0.033(3) 0.0038(18) 0.003(2) 0.004(2)
C11 0.060(4) 0.044(3) 0.034(3) 0.016(2) 0.015(3) 0.010(3)
C12 0.041(3) 0.024(2) 0.034(3) 0.0101(18) 0.006(2) 0.005(2)
C13 0.0123(17) 0.0177(18) 0.0227(19) 0.0019(14) -0.0011(15) 0.0007(14)
C14 0.0153(18) 0.0154(17) 0.031(2) 0.0047(15) 0.0002(16) 0.0015(15)
C15 0.0158(18) 0.0209(19) 0.024(2) 0.0058(15) 0.0007(16) -0.0037(15)
C16 0.0170(19) 0.0146(17) 0.026(2) 0.0052(14) 0.0021(16) 0.0047(15)
C17 0.0140(18) 0.0201(19) 0.026(2) 0.0064(15) 0.0002(16) 0.0023(15)
C18 0.0146(18) 0.026(2) 0.034(2) 0.0108(17) 0.0030(17) 0.0067(17)
C19 0.026(2) 0.026(2) 0.033(2) 0.0113(17) 0.0070(19) 0.0081(19)
C20 0.033(2) 0.020(2) 0.031(2) 0.0021(17) 0.0079(19) 0.0120(18)
C21 0.021(2) 0.0197(19) 0.031(2) 0.0046(16) -0.0019(18) 0.0017(17)
C22 0.017(2) 0.034(2) 0.032(2) 0.0001(18) -0.0008(18) 0.0009(18)
C23 0.033(3) 0.044(3) 0.044(3) 0.010(2) 0.015(2) 0.020(2)
C24 0.027(2) 0.029(2) 0.036(3) -0.0013(19) -0.005(2) 0.0010(19)
C25 0.0137(17) 0.0134(16) 0.0240(19) 0.0035(14) -0.0006(15) 0.0007(14)
C26 0.0196(19) 0.0161(17) 0.0209(19) 0.0025(14) 0.0003(15) 0.0029(15)
C27 0.0161(18) 0.0195(18) 0.0216(19) 0.0040(14) 0.0037(15) 0.0056(15)
C28 0.0190(19) 0.0163(17) 0.0191(19) -0.0002(14) 0.0007(15) 0.0035(15)
C29 0.024(2) 0.0169(18) 0.023(2) 0.0024(15) -0.0015(17) -0.0013(16)
C30 0.030(2) 0.025(2) 0.028(2) 0.0083(17) 0.0027(19) -0.0022(19)
C31 0.022(2) 0.030(2) 0.030(2) 0.0025(18) 0.0034(18) -0.0077(18)
C32 0.0176(19) 0.026(2) 0.029(2) 0.0013(17) 0.0002(17) 0.0004(17)
C33 0.0152(18) 0.0171(18) 0.023(2) -0.0005(14) -0.0009(15) 0.0034(15)
C34 0.030(2) 0.023(2) 0.033(2) 0.0095(17) -0.0076(19) 0.0043(18)
C35 0.030(3) 0.053(3) 0.048(3) 0.013(3) 0.004(2) -0.018(2)
C36 0.021(2) 0.023(2) 0.030(2) 0.0064(16) -0.0007(17) 0.0046(17)
C37 0.0119(18) 0.032(2) 0.043(3) 0.0130(19) 0.0054(18) 0.0007(18)
C38 0.0147(19) 0.030(2) 0.029(2) 0.0062(17) 0.0033(17) -0.0003(17)
C39 0.016(2) 0.039(3) 0.043(3) 0.019(2) 0.0011(19) -0.002(2)
O2A 0.016(5) 0.043(6) 0.047(5) 0.026(4) 0.004(4) -0.003(4)
C40A 0.026(5) 0.043(6) 0.053(7) 0.031(5) -0.007(5) -0.015(5)
C41A 0.027(6) 0.109(13) 0.055(8) 0.046(7) -0.004(5) -0.007(7)
O2B 0.018(5) 0.051(6) 0.045(6) 0.032(4) 0.002(4) -0.005(4)
C40B 0.027(5) 0.074(9) 0.044(7) 0.041(6) 0.001(5) 0.005(5)
C41B 0.046(8) 0.074(10) 0.087(11) 0.058(8) -0.022(8) -0.027(7)
B1 0.015(2) 0.019(2) 0.020(2) 0.0035(15) 0.0008(16) -0.0002(17)
Cu2 0.0150(2) 0.0123(2) 0.0250(3) 0.00265(17) 0.00507(19) 0.00444(18)
O3 0.0265(16) 0.0164(13) 0.0317(17) 0.0042(12) 0.0076(13) 0.0011(12)
O4 0.0253(16) 0.0120(12) 0.0370(17) 0.0054(11) 0.0138(13) 0.0068(12)
N7 0.0139(15) 0.0158(15) 0.0216(16) 0.0020(12) 0.0037(13) 0.0040(13)
N8 0.0139(15) 0.0156(15) 0.0221(17) 0.0016(12) 0.0031(13) 0.0054(12)
N9 0.0127(15) 0.0157(15) 0.0233(17) 0.0032(12) -0.0004(13) 0.0048(12)
N10 0.0122(15) 0.0144(15) 0.0236(17) 0.0016(12) 0.0024(13) 0.0028(12)
N11 0.0158(16) 0.0148(15) 0.0228(17) -0.0013(12) 0.0004(13) 0.0020(13)
N12 0.0099(14) 0.0160(15) 0.0229(16) 0.0012(12) 0.0008(12) 0.0041(12)
C42 0.0175(18) 0.0129(16) 0.0200(18) 0.0047(13) 0.0011(15) 0.0015(14)
C43 0.021(2) 0.0096(16) 0.030(2) 0.0040(14) 0.0044(17) 0.0031(15)
C44 0.0178(18) 0.0142(17) 0.026(2) 0.0039(14) 0.0004(16) 0.0077(15)
C45 0.0184(18) 0.0083(15) 0.0220(19) 0.0055(13) 0.0035(15) 0.0029(14)
C46 0.0187(19) 0.0150(17) 0.0228(19) 0.0039(14) -0.0001(15) 0.0039(15)
C47 0.0153(19) 0.0172(18) 0.037(2) 0.0059(16) -0.0016(17) 0.0014(16)
C48 0.022(2) 0.0160(18) 0.038(2) 0.0066(17) 0.0098(19) 0.0088(17)
C49 0.029(2) 0.0143(17) 0.025(2) 0.0019(15) 0.0095(17) 0.0035(17)
C50 0.0204(19) 0.0125(16) 0.024(2) 0.0046(14) 0.0018(16) 0.0016(15)
C51 0.029(2) 0.028(2) 0.027(2) 0.0028(17) -0.0065(19) -0.0012(18)
C52 0.029(3) 0.034(3) 0.059(3) 0.001(2) 0.019(2) 0.009(2)
C53 0.030(2) 0.027(2) 0.026(2) 0.0060(17) -0.0030(19) 0.0017(19)
C54 0.0161(18) 0.0160(17) 0.0208(19) 0.0022(14) -0.0001(15) 0.0029(15)
C55 0.020(2) 0.023(2) 0.023(2) 0.0051(15) -0.0005(16) 0.0022(16)
C56 0.0160(18) 0.0177(18) 0.0207(19) 0.0005(14) 0.0016(15) 0.0015(15)
C57 0.0161(18) 0.0198(18) 0.0170(18) 0.0037(14) 0.0000(15) 0.0040(15)
C58 0.0187(19) 0.0230(19) 0.0169(19) 0.0054(14) 0.0012(15) 0.0023(16)
C59 0.024(2) 0.023(2) 0.022(2) 0.0031(15) 0.0018(17) 0.0085(17)
C60 0.022(2) 0.027(2) 0.0174(19) 0.0056(15) 0.0004(16) 0.0097(17)
C61 0.0143(18) 0.028(2) 0.028(2) 0.0049(16) 0.0016(16) 0.0025(16)
C62 0.0141(18) 0.0212(19) 0.025(2) 0.0043(15) -0.0032(16) 0.0008(15)
C63 0.023(2) 0.0188(19) 0.034(2) 0.0056(16) 0.0084(18) 0.0018(17)
C64 0.025(2) 0.035(2) 0.035(3) 0.0073(19) -0.001(2) 0.016(2)
C65 0.023(2) 0.0189(19) 0.040(3) 0.0059(17) -0.0021(19) -0.0022(17)
C66 0.0156(18) 0.0181(18) 0.023(2) -0.0005(14) 0.0005(15) 0.0022(15)
C67 0.0108(17) 0.0206(19) 0.033(2) -0.0007(16) -0.0026(16) 0.0020(15)
C68 0.0109(17) 0.0169(18) 0.029(2) 0.0026(15) 0.0005(15) 0.0000(15)
C69 0.0147(18) 0.0171(18) 0.025(2) -0.0023(15) -0.0004(15) 0.0027(15)
C70 0.022(2) 0.0191(19) 0.029(2) -0.0009(16) -0.0005(17) 0.0020(16)
C71 0.034(3) 0.024(2) 0.026(2) -0.0016(17) 0.0016(19) 0.0093(19)
C72 0.042(3) 0.022(2) 0.032(2) -0.0054(18) -0.002(2) 0.011(2)
C73 0.041(3) 0.0168(19) 0.033(2) 0.0013(17) -0.006(2) 0.0083(19)
C74 0.022(2) 0.0206(19) 0.027(2) 0.0019(16) -0.0033(17) 0.0038(16)
C75 0.042(3) 0.019(2) 0.037(3) 0.0063(18) 0.012(2) 0.005(2)
C76 0.072(4) 0.028(2) 0.043(3) -0.008(2) 0.005(3) 0.025(3)
C77 0.036(3) 0.029(2) 0.034(3) 0.0080(19) 0.000(2) 0.009(2)
C78 0.0196(19) 0.022(2) 0.036(2) 0.0050(17) 0.0150(18) 0.0113(17)
C79 0.0130(17) 0.0189(18) 0.025(2) 0.0023(15) 0.0036(15) 0.0050(15)
C80 0.0172(18) 0.0173(18) 0.025(2) 0.0022(15) 0.0015(16) 0.0031(15)
C81 0.040(3) 0.0116(17) 0.038(3) 0.0071(16) 0.014(2) 0.0071(18)
C82 0.040(3) 0.0174(19) 0.044(3) 0.0037(19) 0.016(2) 0.011(2)
B2 0.0136(19) 0.0148(19) 0.020(2) 0.0021(15) 0.0027(16) 0.0035(16)
Cl1 0.0326(14) 0.086(2) 0.063(2) 0.0330(17) -0.0045(14) 0.0114(15)
Cl2 0.059(2) 0.085(2) 0.0445(17) 0.0086(16) -0.0026(15) -0.0091(18)
C83 0.061(8) 0.048(7) 0.049(7) 0.007(5) -0.017(6) 0.027(6)

loop_
_atom_type_symbol
_atom_type_description
_atom_type_scat_dispersion_real
_atom_type_scat_dispersion_imag
_atom_type_scat_source
C C 0.0033 0.0016 'International Tables Vol C Tables 4.2.6.8 and 6.1.1.4'
H H 0.0000 0.0000 'International Tables Vol C Tables 4.2.6.8 and 6.1.1.4'
B B 0.0013 0.0007 'International Tables Vol C Tables 4.2.6.8 and 6.1.1.4'
Cl Cl 0.1484 0.1585 'International Tables Vol C Tables 4.2.6.8 and 6.1.1.4'
N N 0.0061 0.0033 'International Tables Vol C Tables 4.2.6.8 and 6.1.1.4'
O O 0.0106 0.0060 'International Tables Vol C Tables 4.2.6.8 and 6.1.1.4'
Cu Cu 0.3201 1.2651 'International Tables Vol C Tables 4.2.6.8 and 6.1.1.4'

loop_
_geom_angle_atom_site_label_1
_geom_angle_atom_site_label_2
_geom_angle_atom_site_label_3
_geom_angle
C37 Cu1 C38 36.84(19)
C37 Cu1 N1 146.29(18)
C38 Cu1 N1 114.01(17)
C37 Cu1 N3 108.51(17)
C38 Cu1 N3 144.21(17)
N1 Cu1 N3 94.07(14)
C37 Cu1 N5 117.05(17)
C38 Cu1 N5 115.32(15)
N1 Cu1 N5 88.62(13)
N3 Cu1 N5 85.67(13)
C1 N1 N2 107.1(3)
C1 N1 Cu1 136.3(3)
N2 N1 Cu1 116.5(3)
C3 N2 N1 109.4(3)
C3 N2 B1 129.9(4)
N1 N2 B1 120.5(3)
C13 N3 N4 107.1(3)
C13 N3 Cu1 136.9(3)
N4 N3 Cu1 115.9(2)
C15 N4 N3 109.6(3)
C15 N4 B1 129.6(4)
N3 N4 B1 120.5(3)
C25 N5 N6 105.4(3)
C25 N5 Cu1 143.3(3)
N6 N5 Cu1 111.3(2)
C27 N6 N5 110.7(3)
C27 N6 B1 129.5(3)
N5 N6 B1 119.7(3)
N1 C1 C2 109.3(4)
N1 C1 C4 122.1(4)
C2 C1 C4 128.6(4)
C3 C2 C1 105.8(4)
C3 C2 H2 127.1
C1 C2 H2 127.1
N2 C3 C2 108.4(4)
N2 C3 H3 125.8
C2 C3 H3 125.8
C5 C4 C9 119.9(4)
C5 C4 C1 120.3(4)
C9 C4 C1 119.8(4)
C6 C5 C4 118.8(4)
C6 C5 C10 119.5(4)
C4 C5 C10 121.7(4)
C7 C6 C5 122.0(5)
C7 C6 H6 119.0
C5 C6 H6 119.0
C6 C7 C8 118.0(4)
C6 C7 C11 121.0(5)
C8 C7 C11 121.0(4)
C9 C8 C7 121.7(4)
C9 C8 H8 119.2
C7 C8 H8 119.2
C8 C9 C4 119.6(4)
C8 C9 C12 119.8(4)
C4 C9 C12 120.5(4)
C5 C10 H10A 109.5
C5 C10 H10B 109.5
H10A C10 H10B 109.5
C5 C10 H10C 109.5
H10A C10 H10C 109.5
H10B C10 H10C 109.5
C7 C11 H11A 109.5
C7 C11 H11B 109.5
H11A C11 H11B 109.5
C7 C11 H11C 109.5
H11A C11 H11C 109.5
H11B C11 H11C 109.5
C9 C12 H12A 109.5
C9 C12 H12B 109.5
H12A C12 H12B 109.5
C9 C12 H12C 109.5
H12A C12 H12C 109.5
H12B C12 H12C 109.5
N3 C13 C14 109.6(3)
N3 C13 C16 121.5(4)
C14 C13 C16 128.7(4)
C15 C14 C13 105.4(4)
C15 C14 H14 127.3
C13 C14 H14 127.3
N4 C15 C14 108.3(4)
N4 C15 H15 125.8
C14 C15 H15 125.8
C21 C16 C17 119.6(4)
C21 C16 C13 121.4(4)
C17 C16 C13 119.1(4)
C18 C17 C16 119.3(4)
C18 C17 C22 119.6(4)
C16 C17 C22 121.0(4)
C17 C18 C19 122.2(4)
C17 C18 H18 118.9
C19 C18 H18 118.9
C18 C19 C20 117.5(4)
C18 C19 C23 121.0(4)
C20 C19 C23 121.5(5)
C21 C20 C19 122.2(4)
C21 C20 H20 118.9
C19 C20 H20 118.9
C20 C21 C16 119.2(4)
C20 C21 C24 120.0(4)
C16 C21 C24 120.8(4)
C17 C22 H22A 109.5
C17 C22 H22B 109.5
H22A C22 H22B 109.5
C17 C22 H22C 109.5
H22A C22 H22C 109.5
H22B C22 H22C 109.5
C19 C23 H23A 109.5
C19 C23 H23B 109.5
H23A C23 H23B 109.5
C19 C23 H23C 109.5
H23A C23 H23C 109.5
H23B C23 H23C 109.5
C21 C24 H24A 109.5
C21 C24 H24B 109.5
H24A C24 H24B 109.5
C21 C24 H24C 109.5
H24A C24 H24C 109.5
H24B C24 H24C 109.5
N5 C25 C26 111.0(4)
N5 C25 C28 120.6(3)
C26 C25 C28 128.2(3)
C27 C26 C25 104.4(3)
C27 C26 H26 127.8
C25 C26 H26 127.8
N6 C27 C26 108.5(4)
N6 C27 H27 125.8
C26 C27 H27 125.8
C29 C28 C33 120.4(4)
C29 C28 C25 118.8(4)
C33 C28 C25 120.7(4)
C30 C29 C28 119.1(4)
C30 C29 C34 120.6(4)
C28 C29 C34 120.2(4)
C31 C30 C29 121.3(4)
C31 C30 H30 119.3
C29 C30 H30 119.3
C32 C31 C30 118.6(4)
C32 C31 C35 120.5(5)
C30 C31 C35 121.0(5)
C31 C32 C33 122.2(4)
C31 C32 H32 118.9
C33 C32 H32 118.9
C32 C33 C28 118.4(4)
C32 C33 C36 119.6(4)
C28 C33 C36 122.0(4)
C29 C34 H34A 109.5
C29 C34 H34B 109.5
H34A C34 H34B 109.5
C29 C34 H34C 109.5
H34A C34 H34C 109.5
H34B C34 H34C 109.5
C31 C35 H35A 109.5
C31 C35 H35B 109.5
H35A C35 H35B 109.5
C31 C35 H35C 109.5
H35A C35 H35C 109.5
H35B C35 H35C 109.5
C33 C36 H36A 109.5
C33 C36 H36B 109.5
H36A C36 H36B 109.5
C33 C36 H36C 109.5
H36A C36 H36C 109.5
H36B C36 H36C 109.5
C38 C37 Cu1 72.7(3)
C38 C37 H37 153(3)
Cu1 C37 H37 134(3)
C37 C38 C39 151.4(5)
C37 C38 Cu1 70.5(3)
C39 C38 Cu1 138.0(3)
O1 C39 O2A 117.8(6)
O1 C39 O2B 128.2(6)
O1 C39 C38 126.9(5)
O2A C39 C38 113.8(6)
O2B C39 C38 104.2(6)
C39 O2A C40A 116.0(10)
O2A C40A C41A 103.7(10)
O2A C40A H40A 111.0
C41A C40A H40A 111.0
O2A C40A H40B 111.0
C41A C40A H40B 111.0
H40A C40A H40B 109.0
C39 O2B C40B 116.3(10)
O2B C40B C41B 110.5(9)
O2B C40B H40C 109.5
C41B C40B H40C 109.5
O2B C40B H40D 109.5
C41B C40B H40D 109.5
H40C C40B H40D 108.1
C40B C41B H41D 109.5
C40B C41B H41E 109.5
H41D C41B H41E 109.5
C40B C41B H41F 109.5
H41D C41B H41F 109.5
H41E C41B H41F 109.5
N6 B1 N2 109.8(3)
N6 B1 N4 109.7(3)
N2 B1 N4 108.9(3)
N6 B1 H1 109.5
N2 B1 H1 109.5
N4 B1 H1 109.5
C78 Cu2 C79 36.02(18)
C78 Cu2 N7 110.51(17)
C79 Cu2 N7 146.47(16)
C78 Cu2 N9 142.06(17)
C79 Cu2 N9 115.16(16)
N7 Cu2 N9 92.35(13)
C78 Cu2 N11 120.66(17)
C79 Cu2 N11 108.00(14)
N7 Cu2 N11 91.24(13)
N9 Cu2 N11 87.30(13)
C80 O4 C81 115.6(3)
C42 N7 N8 106.8(3)
C42 N7 Cu2 137.1(3)
N8 N7 Cu2 115.9(2)
C44 N8 N7 109.6(3)
C44 N8 B2 129.7(3)
N7 N8 B2 120.7(3)
C54 N9 N10 106.4(3)
C54 N9 Cu2 138.2(3)
N10 N9 Cu2 115.4(3)
C56 N10 N9 109.8(3)
C56 N10 B2 130.0(3)
N9 N10 B2 120.1(3)
C66 N11 N12 106.4(3)
C66 N11 Cu2 140.7(3)
N12 N11 Cu2 112.8(2)
C68 N12 N11 109.9(3)
C68 N12 B2 129.1(3)
N11 N12 B2 120.3(3)
N7 C42 C43 110.0(4)
N7 C42 C45 120.2(3)
C43 C42 C45 129.7(3)
C44 C43 C42 104.4(3)
C44 C43 H43 127.8
C42 C43 H43 127.8
N8 C44 C43 109.2(3)
N8 C44 H44 125.4
C43 C44 H44 125.4
C46 C45 C50 119.7(4)
C46 C45 C42 120.1(4)
C50 C45 C42 120.2(3)
C45 C46 C47 119.1(4)
C45 C46 C51 121.1(4)
C47 C46 C51 119.8(4)
C48 C47 C46 121.9(4)
C48 C47 H47 119.0
C46 C47 H47 119.0
C47 C48 C49 118.2(4)
C47 C48 C52 120.4(4)
C49 C48 C52 121.4(4)
C48 C49 C50 122.0(4)
C48 C49 H49 119.0
C50 C49 H49 119.0
C49 C50 C45 119.0(4)
C49 C50 C53 121.2(4)
C45 C50 C53 119.8(4)
C46 C51 H51A 109.5
C46 C51 H51B 109.5
H51A C51 H51B 109.5
C46 C51 H51C 109.5
H51A C51 H51C 109.5
H51B C51 H51C 109.5
C48 C52 H52A 109.5
C48 C52 H52B 109.5
H52A C52 H52B 109.5
C48 C52 H52C 109.5
H52A C52 H52C 109.5
H52B C52 H52C 109.5
C50 C53 H53A 109.5
C50 C53 H53B 109.5
H53A C53 H53B 109.5
C50 C53 H53C 109.5
H53A C53 H53C 109.5
H53B C53 H53C 109.5
N9 C54 C55 109.9(4)
N9 C54 C57 120.3(4)
C55 C54 C57 129.7(4)
C56 C55 C54 105.1(4)
C56 C55 H55 127.4
C54 C55 H55 127.4
N10 C56 C55 108.7(4)
N10 C56 H56 125.7
C55 C56 H56 125.7
C58 C57 C62 119.6(4)
C58 C57 C54 121.2(4)
C62 C57 C54 119.2(4)
C59 C58 C57 119.1(4)
C59 C58 C63 118.9(4)
C57 C58 C63 122.0(4)
C60 C59 C58 122.1(4)
C60 C59 H59 118.9
C58 C59 H59 118.9
C59 C60 C61 118.4(4)
C59 C60 C64 121.2(4)
C61 C60 C64 120.3(4)
C60 C61 C62 121.7(4)
C60 C61 H61 119.1
C62 C61 H61 119.1
C61 C62 C57 119.1(4)
C61 C62 C65 119.6(4)
C57 C62 C65 121.3(4)
C58 C63 H63A 109.5
C58 C63 H63B 109.5
H63A C63 H63B 109.5
C58 C63 H63C 109.5
H63A C63 H63C 109.5
H63B C63 H63C 109.5
C60 C64 H64A 109.5
C60 C64 H64B 109.5
H64A C64 H64B 109.5
C60 C64 H64C 109.5
H64A C64 H64C 109.5
H64B C64 H64C 109.5
C62 C65 H65A 109.5
C62 C65 H65B 109.5
H65A C65 H65B 109.5
C62 C65 H65C 109.5
H65A C65 H65C 109.5
H65B C65 H65C 109.5
N11 C66 C67 110.5(3)
N11 C66 C69 120.6(4)
C67 C66 C69 128.9(3)
C68 C67 C66 104.9(3)
C68 C67 H67 127.6
C66 C67 H67 127.6
N12 C68 C67 108.4(4)
N12 C68 H68 125.8
C67 C68 H68 125.8
C70 C69 C74 119.9(4)
C70 C69 C66 121.6(4)
C74 C69 C66 118.5(4)
C69 C70 C71 119.8(4)
C69 C70 C75 121.6(4)
C71 C70 C75 118.6(4)
C72 C71 C70 121.1(5)
C72 C71 H71 119.4
C70 C71 H71 119.4
C71 C72 C73 118.5(4)
C71 C72 C76 120.4(5)
C73 C72 C76 121.1(5)
C74 C73 C72 121.8(4)
C74 C73 H73 119.1
C72 C73 H73 119.1
C73 C74 C69 118.9(4)
C73 C74 C77 120.0(4)
C69 C74 C77 121.1(4)
C70 C75 H75A 109.5
C70 C75 H75B 109.5
H75A C75 H75B 109.5
C70 C75 H75C 109.5
H75A C75 H75C 109.5
H75B C75 H75C 109.5
C72 C76 H76A 109.5
C72 C76 H76B 109.5
H76A C76 H76B 109.5
C72 C76 H76C 109.5
H76A C76 H76C 109.5
H76B C76 H76C 109.5
C74 C77 H77A 109.5
C74 C77 H77B 109.5
H77A C77 H77B 109.5
C74 C77 H77C 109.5
H77A C77 H77C 109.5
H77B C77 H77C 109.5
C79 C78 Cu2 72.3(3)
C79 C78 H78 166(3)
Cu2 C78 H78 121(3)
C78 C79 C80 151.9(4)
C78 C79 Cu2 71.6(3)
C80 C79 Cu2 136.3(3)
O3 C80 O4 125.1(4)
O3 C80 C79 126.8(4)
O4 C80 C79 108.2(4)
O4 C81 C82 105.2(4)
O4 C81 H81A 110.7
C82 C81 H81A 110.7
O4 C81 H81B 110.7
C82 C81 H81B 110.7
H81A C81 H81B 108.8
C81 C82 H82A 109.5
C81 C82 H82B 109.5
H82A C82 H82B 109.5
C81 C82 H82C 109.5
H82A C82 H82C 109.5
H82B C82 H82C 109.5
N12 B2 N10 108.2(3)
N12 B2 N8 109.8(3)
N10 B2 N8 108.5(3)
N12 B2 H2A 110.1
N10 B2 H2A 110.1
N8 B2 H2A 110.1
Cl1 C83 Cl2 118.7(7)
Cl1 C83 H83A 107.6
Cl2 C83 H83A 107.6
Cl1 C83 H83B 107.6
Cl2 C83 H83B 107.6
H83A C83 H83B 107.1

loop_
_geom_bond_atom_site_label_1
_geom_bond_atom_site_label_2
_geom_bond_distance
Cu1 C37 1.950(4)
Cu1 C38 1.975(4)
Cu1 N1 2.000(3)
Cu1 N3 2.003(3)
Cu1 N5 2.296(3)
O1 C39 1.197(6)
N1 C1 1.342(5)
N1 N2 1.363(5)
N2 C3 1.347(5)
N2 B1 1.539(6)
N3 C13 1.334(5)
N3 N4 1.367(5)
N4 C15 1.343(5)
N4 B1 1.543(6)
N5 C25 1.341(5)
N5 N6 1.371(5)
N6 C27 1.339(5)
N6 B1 1.531(5)
C1 C2 1.396(6)
C1 C4 1.482(6)
C2 C3 1.371(6)
C2 H2 0.9500
C3 H3 0.9500
C4 C5 1.396(6)
C4 C9 1.401(6)
C5 C6 1.393(7)
C5 C10 1.514(7)
C6 C7 1.389(7)
C6 H6 0.9500
C7 C8 1.390(7)
C7 C11 1.507(7)
C8 C9 1.379(6)
C8 H8 0.9500
C9 C12 1.512(6)
C10 H10A 0.9800
C10 H10B 0.9800
C10 H10C 0.9800
C11 H11A 0.9800
C11 H11B 0.9800
C11 H11C 0.9800
C12 H12A 0.9800
C12 H12B 0.9800
C12 H12C 0.9800
C13 C14 1.399(6)
C13 C16 1.486(6)
C14 C15 1.377(6)
C14 H14 0.9500
C15 H15 0.9500
C16 C21 1.404(6)
C16 C17 1.404(5)
C17 C18 1.387(6)
C17 C22 1.509(6)
C18 C19 1.388(6)
C18 H18 0.9500
C19 C20 1.397(7)
C19 C23 1.501(7)
C20 C21 1.385(7)
C20 H20 0.9500
C21 C24 1.516(6)
C22 H22A 0.9800
C22 H22B 0.9800
C22 H22C 0.9800
C23 H23A 0.9800
C23 H23B 0.9800
C23 H23C 0.9800
C24 H24A 0.9800
C24 H24B 0.9800
C24 H24C 0.9800
C25 C26 1.402(6)
C25 C28 1.485(6)
C26 C27 1.383(6)
C26 H26 0.9500
C27 H27 0.9500
C28 C29 1.403(6)
C28 C33 1.406(6)
C29 C30 1.395(6)
C29 C34 1.504(6)
C30 C31 1.389(7)
C30 H30 0.9500
C31 C32 1.388(7)
C31 C35 1.510(6)
C32 C33 1.392(6)
C32 H32 0.9500
C33 C36 1.509(6)
C34 H34A 0.9800
C34 H34B 0.9800
C34 H34C 0.9800
C35 H35A 0.9800
C35 H35B 0.9800
C35 H35C 0.9800
C36 H36A 0.9800
C36 H36B 0.9800
C36 H36C 0.9800
C37 C38 1.240(7)
C37 H37 0.95(4)
C38 C39 1.461(7)
C39 O2A 1.306(11)
C39 O2B 1.422(11)
O2A C40A 1.451(12)
C40A C41A 1.558(14)
C40A H40A 0.9900
C40A H40B 0.9900
C41A H41A 0.9800
C41A H41B 0.9800
C41A H41C 0.9800
O2B C40B 1.458(12)
C40B C41B 1.505(13)
C40B H40C 0.9900
C40B H40D 0.9900
C41B H41D 0.9800
C41B H41E 0.9800
C41B H41F 0.9800
B1 H1 1.0000
Cu2 C78 1.956(4)
Cu2 C79 1.964(4)
Cu2 N7 2.000(3)
Cu2 N9 2.044(3)
Cu2 N11 2.179(3)
O3 C80 1.197(5)
O4 C80 1.344(5)
O4 C81 1.451(5)
N7 C42 1.346(5)
N7 N8 1.364(5)
N8 C44 1.340(5)
N8 B2 1.554(5)
N9 C54 1.341(5)
N9 N10 1.370(5)
N10 C56 1.347(5)
N10 B2 1.551(6)
N11 C66 1.336(5)
N11 N12 1.366(5)
N12 C68 1.345(5)
N12 B2 1.542(5)
C42 C43 1.403(5)
C42 C45 1.484(6)
C43 C44 1.383(6)
C43 H43 0.9500
C44 H44 0.9500
C45 C46 1.398(5)
C45 C50 1.408(5)
C46 C47 1.401(6)
C46 C51 1.514(6)
C47 C48 1.379(6)
C47 H47 0.9500
C48 C49 1.389(6)
C48 C52 1.497(7)
C49 C50 1.391(6)
C49 H49 0.9500
C50 C53 1.513(6)
C51 H51A 0.9800
C51 H51B 0.9800
C51 H51C 0.9800
C52 H52A 0.9800
C52 H52B 0.9800
C52 H52C 0.9800
C53 H53A 0.9800
C53 H53B 0.9800
C53 H53C 0.9800
C54 C55 1.407(6)
C54 C57 1.483(6)
C55 C56 1.370(6)
C55 H55 0.9500
C56 H56 0.9500
C57 C58 1.408(6)
C57 C62 1.411(6)
C58 C59 1.389(6)
C58 C63 1.511(6)
C59 C60 1.387(6)
C59 H59 0.9500
C60 C61 1.387(6)
C60 C64 1.511(6)
C61 C62 1.394(6)
C61 H61 0.9500
C62 C65 1.510(6)
C63 H63A 0.9800
C63 H63B 0.9800
C63 H63C 0.9800
C64 H64A 0.9800
C64 H64B 0.9800
C64 H64C 0.9800
C65 H65A 0.9800
C65 H65B 0.9800
C65 H65C 0.9800
C66 C67 1.396(6)
C66 C69 1.492(6)
C67 C68 1.378(5)
C67 H67 0.9500
C68 H68 0.9500
C69 C70 1.386(6)
C69 C74 1.411(6)
C70 C71 1.403(6)
C70 C75 1.512(6)
C71 C72 1.383(7)
C71 H71 0.9500
C72 C73 1.397(7)
C72 C76 1.517(6)
C73 C74 1.389(6)
C73 H73 0.9500
C74 C77 1.498(7)
C75 H75A 0.9800
C75 H75B 0.9800
C75 H75C 0.9800
C76 H76A 0.9800
C76 H76B 0.9800
C76 H76C 0.9800
C77 H77A 0.9800
C77 H77B 0.9800
C77 H77C 0.9800
C78 C79 1.212(6)
C78 H78 0.96(4)
C79 C80 1.473(6)
C81 C82 1.513(7)
C81 H81A 0.9900
C81 H81B 0.9900
C82 H82A 0.9800
C82 H82B 0.9800
C82 H82C 0.9800
B2 H2A 1.0000
Cl1 C83 1.659(14)
Cl2 C83 1.732(13)
C83 H83A 0.9900
C83 H83B 0.9900

loop_
_geom_torsion_atom_site_label_1
_geom_torsion_atom_site_label_2
_geom_torsion_atom_site_label_3
_geom_torsion_atom_site_label_4
_geom_torsion
C37 Cu1 N1 C1 -2.2(6)
C38 Cu1 N1 C1 22.2(4)
N3 Cu1 N1 C1 -135.1(4)
N5 Cu1 N1 C1 139.4(4)
C37 Cu1 N1 N2 174.2(3)
C38 Cu1 N1 N2 -161.4(3)
N3 Cu1 N1 N2 41.4(3)
N5 Cu1 N1 N2 -44.2(3)
C1 N1 N2 C3 0.1(4)
Cu1 N1 N2 C3 -177.3(3)
C1 N1 N2 B1 176.8(3)
Cu1 N1 N2 B1 -0.6(4)
C37 Cu1 N3 C13 -15.8(5)
C38 Cu1 N3 C13 -3.9(6)
N1 Cu1 N3 C13 138.8(4)
N5 Cu1 N3 C13 -132.9(4)
C37 Cu1 N3 N4 169.9(3)
C38 Cu1 N3 N4 -178.3(3)
N1 Cu1 N3 N4 -35.5(3)
N5 Cu1 N3 N4 52.8(3)
C13 N3 N4 C15 -0.1(4)
Cu1 N3 N4 C15 175.9(3)
C13 N3 N4 B1 173.8(3)
Cu1 N3 N4 B1 -10.2(4)
C37 Cu1 N5 C25 22.6(5)
C38 Cu1 N5 C25 -18.6(5)
N1 Cu1 N5 C25 -134.7(5)
N3 Cu1 N5 C25 131.2(5)
C37 Cu1 N5 N6 -157.3(3)
C38 Cu1 N5 N6 161.5(3)
N1 Cu1 N5 N6 45.4(3)
N3 Cu1 N5 N6 -48.8(3)
C25 N5 N6 C27 0.5(4)
Cu1 N5 N6 C27 -179.5(3)
C25 N5 N6 B1 -179.7(3)
Cu1 N5 N6 B1 0.2(4)
N2 N1 C1 C2 -0.4(4)
Cu1 N1 C1 C2 176.3(3)
N2 N1 C1 C4 -178.2(4)
Cu1 N1 C1 C4 -1.5(6)
N1 C1 C2 C3 0.4(5)
C4 C1 C2 C3 178.1(4)
N1 N2 C3 C2 0.2(5)
B1 N2 C3 C2 -176.1(4)
C1 C2 C3 N2 -0.4(5)
N1 C1 C4 C5 67.2(5)
C2 C1 C4 C5 -110.2(5)
N1 C1 C4 C9 -115.0(5)
C2 C1 C4 C9 67.7(6)
C9 C4 C5 C6 1.1(6)
C1 C4 C5 C6 179.0(4)
C9 C4 C5 C10 -179.1(4)
C1 C4 C5 C10 -1.2(6)
C4 C5 C6 C7 -2.2(7)
C10 C5 C6 C7 177.9(5)
C5 C6 C7 C8 2.0(7)
C5 C6 C7 C11 -177.5(5)
C6 C7 C8 C9 -0.6(7)
C11 C7 C8 C9 178.9(5)
C7 C8 C9 C4 -0.4(7)
C7 C8 C9 C12 176.9(4)
C5 C4 C9 C8 0.2(6)
C1 C4 C9 C8 -177.7(4)
C5 C4 C9 C12 -177.1(4)
C1 C4 C9 C12 5.0(6)
N4 N3 C13 C14 0.5(4)
Cu1 N3 C13 C14 -174.2(3)
N4 N3 C13 C16 -174.8(3)
Cu1 N3 C13 C16 10.5(6)
N3 C13 C14 C15 -0.7(5)
C16 C13 C14 C15 174.2(4)
N3 N4 C15 C14 -0.4(5)
B1 N4 C15 C14 -173.5(4)
C13 C14 C15 N4 0.6(5)
N3 C13 C16 C21 -107.7(5)
C14 C13 C16 C21 77.9(6)
N3 C13 C16 C17 73.0(5)
C14 C13 C16 C17 -101.4(5)
C21 C16 C17 C18 0.9(6)
C13 C16 C17 C18 -179.8(4)
C21 C16 C17 C22 -178.8(4)
C13 C16 C17 C22 0.5(6)
C16 C17 C18 C19 -0.6(7)
C22 C17 C18 C19 179.1(4)
C17 C18 C19 C20 0.0(7)
C17 C18 C19 C23 -178.9(4)
C18 C19 C20 C21 0.3(7)
C23 C19 C20 C21 179.3(5)
C19 C20 C21 C16 -0.1(7)
C19 C20 C21 C24 -179.6(4)
C17 C16 C21 C20 -0.5(6)
C13 C16 C21 C20 -179.9(4)
C17 C16 C21 C24 179.0(4)
C13 C16 C21 C24 -0.3(6)
N6 N5 C25 C26 -0.9(4)
Cu1 N5 C25 C26 179.2(3)
N6 N5 C25 C28 -176.5(3)
Cu1 N5 C25 C28 3.6(7)
N5 C25 C26 C27 0.9(5)
C28 C25 C26 C27 176.1(4)
N5 N6 C27 C26 0.0(5)
B1 N6 C27 C26 -179.6(4)
C25 C26 C27 N6 -0.6(4)
N5 C25 C28 C29 74.3(5)
C26 C25 C28 C29 -100.4(5)
N5 C25 C28 C33 -107.5(4)
C26 C25 C28 C33 77.7(5)
C33 C28 C29 C30 -0.4(6)
C25 C28 C29 C30 177.7(4)
C33 C28 C29 C34 -176.4(4)
C25 C28 C29 C34 1.8(5)
C28 C29 C30 C31 0.6(6)
C34 C29 C30 C31 176.5(4)
C29 C30 C31 C32 -0.3(7)
C29 C30 C31 C35 -179.8(4)
C30 C31 C32 C33 -0.2(6)
C35 C31 C32 C33 179.3(4)
C31 C32 C33 C28 0.4(6)
C31 C32 C33 C36 -177.8(4)
C29 C28 C33 C32 0.0(6)
C25 C28 C33 C32 -178.2(4)
C29 C28 C33 C36 178.1(4)
C25 C28 C33 C36 0.0(5)
N1 Cu1 C37 C38 38.9(5)
N3 Cu1 C37 C38 168.5(3)
N5 Cu1 C37 C38 -96.8(3)
Cu1 C37 C38 C39 176.7(10)
N1 Cu1 C38 C37 -157.6(3)
N3 Cu1 C38 C37 -18.9(5)
N5 Cu1 C38 C37 102.0(3)
C37 Cu1 C38 C39 -177.6(7)
N1 Cu1 C38 C39 24.8(5)
N3 Cu1 C38 C39 163.5(4)
N5 Cu1 C38 C39 -75.6(5)
C37 C38 C39 O1 -144.8(9)
Cu1 C38 C39 O1 30.5(8)
C37 C38 C39 O2A 20.8(13)
Cu1 C38 C39 O2A -164.0(6)
C37 C38 C39 O2B 44.3(11)
Cu1 C38 C39 O2B -140.4(6)
O1 C39 O2A C40A -6.5(12)
O2B C39 O2A C40A 116(2)
C38 C39 O2A C40A -173.5(7)
C39 O2A C40A C41A -169.5(9)
O1 C39 O2B C40B 11.1(12)
O2A C39 O2B C40B -61.3(19)
C38 C39 O2B C40B -178.2(8)
C39 O2B C40B C41B 85.1(15)
C27 N6 B1 N2 119.6(4)
N5 N6 B1 N2 -60.0(5)
C27 N6 B1 N4 -120.8(4)
N5 N6 B1 N4 59.6(5)
C3 N2 B1 N6 -119.3(4)
N1 N2 B1 N6 64.8(4)
C3 N2 B1 N4 120.7(4)
N1 N2 B1 N4 -55.2(4)
C15 N4 B1 N6 114.5(4)
N3 N4 B1 N6 -58.0(5)
C15 N4 B1 N2 -125.3(4)
N3 N4 B1 N2 62.2(4)
C78 Cu2 N7 C42 17.2(5)
C79 Cu2 N7 C42 14.4(6)
N9 Cu2 N7 C42 -131.9(4)
N11 Cu2 N7 C42 140.8(4)
C78 Cu2 N7 N8 -169.2(3)
C79 Cu2 N7 N8 -171.9(3)
N9 Cu2 N7 N8 41.7(3)
N11 Cu2 N7 N8 -45.6(3)
C42 N7 N8 C44 0.1(4)
Cu2 N7 N8 C44 -175.3(3)
C42 N7 N8 B2 179.1(3)
Cu2 N7 N8 B2 3.6(4)
C78 Cu2 N9 C54 9.2(5)
C79 Cu2 N9 C54 -22.5(4)
N7 Cu2 N9 C54 137.7(4)
N11 Cu2 N9 C54 -131.1(4)
C78 Cu2 N9 N10 -172.4(3)
C79 Cu2 N9 N10 155.9(2)
N7 Cu2 N9 N10 -43.9(3)
N11 Cu2 N9 N10 47.3(3)
C54 N9 N10 C56 0.1(4)
Cu2 N9 N10 C56 -178.7(2)
C54 N9 N10 B2 179.0(3)
Cu2 N9 N10 B2 0.1(4)
C78 Cu2 N11 C66 -28.9(5)
C79 Cu2 N11 C66 8.4(5)
N7 Cu2 N11 C66 -143.7(5)
N9 Cu2 N11 C66 124.0(5)
C78 Cu2 N11 N12 156.1(3)
C79 Cu2 N11 N12 -166.6(3)
N7 Cu2 N11 N12 41.3(3)
N9 Cu2 N11 N12 -51.0(3)
C66 N11 N12 C68 -0.2(5)
Cu2 N11 N12 C68 176.5(3)
C66 N11 N12 B2 -170.9(3)
Cu2 N11 N12 B2 5.8(4)
N8 N7 C42 C43 0.3(4)
Cu2 N7 C42 C43 174.3(3)
N8 N7 C42 C45 179.9(3)
Cu2 N7 C42 C45 -6.0(6)
N7 C42 C43 C44 -0.6(5)
C45 C42 C43 C44 179.8(4)
N7 N8 C44 C43 -0.5(5)
B2 N8 C44 C43 -179.4(4)
C42 C43 C44 N8 0.7(5)
N7 C42 C45 C46 104.6(4)
C43 C42 C45 C46 -75.8(6)
N7 C42 C45 C50 -73.6(5)
C43 C42 C45 C50 105.9(5)
C50 C45 C46 C47 2.2(6)
C42 C45 C46 C47 -176.0(3)
C50 C45 C46 C51 -177.2(4)
C42 C45 C46 C51 4.5(6)
C45 C46 C47 C48 0.1(6)
C51 C46 C47 C48 179.5(4)
C46 C47 C48 C49 -1.7(6)
C46 C47 C48 C52 -179.9(4)
C47 C48 C49 C50 1.0(6)
C52 C48 C49 C50 179.2(4)
C48 C49 C50 C45 1.3(6)
C48 C49 C50 C53 -179.5(4)
C46 C45 C50 C49 -2.9(5)
C42 C45 C50 C49 175.4(4)
C46 C45 C50 C53 177.9(4)
C42 C45 C50 C53 -3.9(5)
N10 N9 C54 C55 -0.9(4)
Cu2 N9 C54 C55 177.6(3)
N10 N9 C54 C57 176.1(3)
Cu2 N9 C54 C57 -5.4(6)
N9 C54 C55 C56 1.3(4)
C57 C54 C55 C56 -175.4(4)
N9 N10 C56 C55 0.6(4)
B2 N10 C56 C55 -178.0(3)
C54 C55 C56 N10 -1.1(4)
N9 C54 C57 C58 114.8(4)
C55 C54 C57 C58 -68.9(6)
N9 C54 C57 C62 -65.5(5)
C55 C54 C57 C62 110.8(5)
C62 C57 C58 C59 1.2(6)
C54 C57 C58 C59 -179.1(4)
C62 C57 C58 C63 -179.2(4)
C54 C57 C58 C63 0.5(6)
C57 C58 C59 C60 -0.4(6)
C63 C58 C59 C60 -180.0(4)
C58 C59 C60 C61 -0.2(6)
C58 C59 C60 C64 179.4(4)
C59 C60 C61 C62 -0.2(7)
C64 C60 C61 C62 -179.8(4)
C60 C61 C62 C57 1.0(7)
C60 C61 C62 C65 -179.9(4)
C58 C57 C62 C61 -1.5(6)
C54 C57 C62 C61 178.8(4)
C58 C57 C62 C65 179.4(4)
C54 C57 C62 C65 -0.4(6)
N12 N11 C66 C67 0.0(5)
Cu2 N11 C66 C67 -175.2(4)
N12 N11 C66 C69 177.4(4)
Cu2 N11 C66 C69 2.2(7)
N11 C66 C67 C68 0.2(5)
C69 C66 C67 C68 -176.9(4)
N11 N12 C68 C67 0.3(5)
B2 N12 C68 C67 169.9(4)
C66 C67 C68 N12 -0.3(5)
N11 C66 C69 C70 83.4(5)
C67 C66 C69 C70 -99.8(6)
N11 C66 C69 C74 -97.9(5)
C67 C66 C69 C74 78.9(6)
C74 C69 C70 C71 1.8(6)
C66 C69 C70 C71 -179.5(4)
C74 C69 C70 C75 -178.4(4)
C66 C69 C70 C75 0.3(6)
C69 C70 C71 C72 -0.2(7)
C75 C70 C71 C72 -179.9(5)
C70 C71 C72 C73 -1.7(7)
C70 C71 C72 C76 -179.2(5)
C71 C72 C73 C74 2.0(7)
C76 C72 C73 C74 179.4(5)
C72 C73 C74 C69 -0.4(7)
C72 C73 C74 C77 178.2(5)
C70 C69 C74 C73 -1.5(6)
C66 C69 C74 C73 179.7(4)
C70 C69 C74 C77 179.9(4)
C66 C69 C74 C77 1.2(6)
N7 Cu2 C78 C79 -177.4(3)
N9 Cu2 C78 C79 -54.0(4)
N11 Cu2 C78 C79 78.2(3)
Cu2 C78 C79 C80 -175.9(9)
N7 Cu2 C79 C78 4.4(5)
N9 Cu2 C79 C78 146.7(3)
N11 Cu2 C79 C78 -117.7(3)
C78 Cu2 C79 C80 177.2(6)
N7 Cu2 C79 C80 -178.4(3)
N9 Cu2 C79 C80 -36.1(5)
N11 Cu2 C79 C80 59.5(5)
C81 O4 C80 O3 1.2(6)
C81 O4 C80 C79 -178.7(4)
C78 C79 C80 O3 -177.9(8)
Cu2 C79 C80 O3 7.8(7)
C78 C79 C80 O4 1.9(11)
Cu2 C79 C80 O4 -172.4(3)
C80 O4 C81 C82 -175.9(4)
C68 N12 B2 N10 -112.3(4)
N11 N12 B2 N10 56.4(4)
C68 N12 B2 N8 129.5(4)
N11 N12 B2 N8 -61.8(5)
C56 N10 B2 N12 116.2(4)
N9 N10 B2 N12 -62.4(4)
C56 N10 B2 N8 -124.8(4)
N9 N10 B2 N8 56.7(4)
C44 N8 B2 N12 -123.1(4)
N7 N8 B2 N12 58.2(5)
C44 N8 B2 N10 118.9(4)
N7 N8 B2 N10 -59.9(4)
